data_9011821
loop_
_publ_author_name
'Berlepsch, P.'
'Armbruster, T.'
'Brugger, J.'
'Criddle, A. J.'
'Graeser, S.'

_publ_section_title
;
 Tripuhyte, FeSbO4, revisited
;
_journal_name_full 'Mineralogical Magazine'
_journal_page_first 31
_journal_page_last 46
_journal_paper_doi 10.1180/0026461036710082
_journal_volume 67
_journal_year 2003
_chemical_compound_source 'Falotta, Grisons, Switzerland'
_chemical_formula_sum 'Fe0.53 O2 Sb0.47'
_chemical_name_mineral Tripuhyite
_space_group_IT_number 136
_symmetry_space_group_name_Hall '-P 4n 2n'
_symmetry_space_group_name_H-M 'P 42/m n m'
_cell_angle_alpha 90
_cell_angle_beta 90
_cell_angle_gamma 90
_cell_length_a 4.6433
_cell_length_b 4.6433
_cell_length_c 3.0815
_cell_formula_units_Z 2
_cell_volume 66.438
_database_code_amcsd 0014566
_exptl_crystal_density_diffrn 5.940
_cod_original_formula_sum '(Fe.53 Sb.47) O2'
_cod_database_code 9011821

loop_
_space_group_symop_operation_xyz
x,y,z
-y,-x,z
y,x,-z
1/2+y,1/2-x,1/2-z
1/2-y,1/2+x,1/2+z
1/2+x,1/2-y,1/2+z
1/2-x,1/2+y,1/2-z
x,y,-z
-x,-y,z
y,x,z
-y,-x,-z
1/2-y,1/2+x,1/2-z
1/2+y,1/2-x,1/2+z
1/2-x,1/2+y,1/2+z
1/2+x,1/2-y,1/2-z
-x,-y,-z

loop_
_atom_site_aniso_label
_atom_site_aniso_U_11
_atom_site_aniso_U_22
_atom_site_aniso_U_33
_atom_site_aniso_U_12
_atom_site_aniso_U_13
_atom_site_aniso_U_23
Fe 0.00910 0.00910 0.00290 0.00070 0.00000 0.00000
Sb 0.00910 0.00910 0.00290 0.00070 0.00000 0.00000

loop_
_atom_site_label
_atom_site_fract_x
_atom_site_fract_y
_atom_site_fract_z
_atom_site_occupancy
_atom_site_U_iso_or_equiv
Fe 0.00000 0.00000 0.00000 0.53000 0.00700
Sb 0.00000 0.00000 0.00000 0.47000 0.00700
O 0.19300 -0.19300 0.50000 1.00000 0.00600

loop_
_cod_related_entry_id
_cod_related_entry_database
_cod_related_entry_code
1 AMCSD 0014566
